data_4068691
loop_
_publ_author_name
'Pad\<elkov\'a, Zde\<nka'
'Va\<nk\'atov\'a, Hana'
'C\'isa\<rov\'a, Ivana'
'Nechaev, Mikhail S.'
'Zevaco, Thomas A.'
'Walter, Olaf'
'R\%u\<zi\<cka, Ale\<s'

_publ_section_title
;
 Reactivity of a C,N-Chelated Stannoxane&#x2020;
;
_journal_issue 8
_journal_name_full Organometallics
_journal_page_first 2629
_journal_paper_doi 10.1021/om801037b
_journal_volume 28
_journal_year 2009
_chemical_formula_sum 'C37 H48 N4 O4 Sn2'
_chemical_formula_weight 850.17
_chemical_name_systematic
; 
 ? 
;
_space_group_IT_number 14
_symmetry_cell_setting monoclinic
_symmetry_space_group_name_Hall '-P 2yn'
_symmetry_space_group_name_H-M 'P 1 21/n 1'
_atom_sites_solution_hydrogens geom
_atom_sites_solution_primary direct
_atom_sites_solution_secondary difmap
_audit_creation_method SHELXL-97
_cell_angle_alpha 90.00
_cell_angle_beta 99.8200(10)
_cell_angle_gamma 90.00
_cell_formula_units_Z 4
_cell_length_a 10.0753(7)
_cell_length_b 17.7612(12)
_cell_length_c 20.2552(13)
_cell_measurement_temperature 200(2)
_cell_volume 3571.5(4)
_computing_structure_refinement 'SHELXL-97 (Sheldrick, 1997)'
_computing_structure_solution 'SHELXS-97 (Sheldrick, 1990)'
_diffrn_ambient_temperature 200(2)
_diffrn_measured_fraction_theta_full 0.959
_diffrn_measured_fraction_theta_max 0.959
_diffrn_measurement_device_type SIEMENS
_diffrn_radiation_monochromator graphite
_diffrn_radiation_source 'fine-focus sealed tube'
_diffrn_radiation_type MoK\a
_diffrn_radiation_wavelength 0.71073
_diffrn_reflns_av_R_equivalents 0.1713
_diffrn_reflns_av_sigmaI/netI 0.1323
_diffrn_reflns_limit_h_max 13
_diffrn_reflns_limit_h_min -13
_diffrn_reflns_limit_k_max 23
_diffrn_reflns_limit_k_min -23
_diffrn_reflns_limit_l_max 26
_diffrn_reflns_limit_l_min -26
_diffrn_reflns_number 42905
_diffrn_reflns_theta_full 28.30
_diffrn_reflns_theta_max 28.30
_diffrn_reflns_theta_min 1.53
_exptl_absorpt_coefficient_mu 1.443
_exptl_absorpt_correction_type SADABS
_exptl_crystal_colour colourless
_exptl_crystal_density_diffrn 1.581
_exptl_crystal_density_method 'not measured'
_exptl_crystal_description plates
_exptl_crystal_F_000 1720
_exptl_crystal_size_max 0.45
_exptl_crystal_size_mid 0.30
_exptl_crystal_size_min 0.1
_refine_diff_density_max 1.120
_refine_diff_density_min -1.495
_refine_diff_density_rms 0.165
_refine_ls_extinction_method none
_refine_ls_goodness_of_fit_ref 1.006
_refine_ls_hydrogen_treatment constr
_refine_ls_matrix_type full
_refine_ls_number_parameters 438
_refine_ls_number_reflns 8788
_refine_ls_number_restraints 0
_refine_ls_restrained_S_all 1.006
_refine_ls_R_factor_all 0.1227
_refine_ls_R_factor_gt 0.0574
_refine_ls_shift/su_max 0.001
_refine_ls_shift/su_mean 0.000
_refine_ls_structure_factor_coef Fsqd
_refine_ls_weighting_details 'w=1/[\s^2^(Fo^2^)+(0.0316P)^2^+0.0000P] where P=(Fo^2^+2Fc^2^)/3'
_refine_ls_weighting_scheme calc
_refine_ls_wR_factor_gt 0.0891
_refine_ls_wR_factor_ref 0.1065
_reflns_number_gt 5240
_reflns_number_total 8788
_reflns_threshold_expression >2sigma(I)
_cod_data_source_file om801037b_si_001.cif
_cod_data_source_block 2b
_cod_depositor_comments
;
The following automatic conversions were performed:

'_refine_ls_weighting_scheme' value 'calc
w=1/[\s^2^(Fo^2^)+(0.0316P)^2^+0.0000P] where P=(Fo^2^+2Fc^2^)/3' was
changed to 'calc'. New tag '_refine_ls_weighting_details' was
created. The value of the new tag was set to
'w=1/[\s^2^(Fo^2^)+(0.0316P)^2^+0.0000P] where P=(Fo^2^+2Fc^2^)/3'.

Automatic conversion script
Id: cif_fix_values 3143 2015-03-26 13:38:13Z robertas 
;
_cod_original_sg_symbol_H-M P2(1)/n
_cod_database_code 4068691

loop_
_symmetry_equiv_pos_as_xyz
'x, y, z'
'-x+1/2, y+1/2, -z+1/2'
'-x, -y, -z'
'x-1/2, -y-1/2, z-1/2'

loop_
_atom_site_label
_atom_site_type_symbol
_atom_site_fract_x
_atom_site_fract_y
_atom_site_fract_z
_atom_site_U_iso_or_equiv
_atom_site_adp_type
_atom_site_occupancy
_atom_site_calc_flag
_atom_site_refinement_flags
Sn1 Sn 0.83715(4) 0.14329(2) 0.226294(18) 0.02283(11) Uani 1 d .
Sn2 Sn 0.92126(4) 0.21015(2) 0.079118(18) 0.02265(11) Uani 1 d .
O1 O 0.8318(3) 0.1353(2) 0.12797(17) 0.0265(9) Uani 1 d .
O2 O 0.9107(4) 0.2528(2) 0.23571(18) 0.0305(10) Uani 1 d .
O3 O 1.0475(3) 0.2592(2) 0.15954(18) 0.0309(10) Uani 1 d .
O4 O 1.0742(4) 0.3366(3) 0.2469(2) 0.0565(15) Uani 1 d .
N1 N 0.6862(4) 0.0203(3) 0.2206(2) 0.0274(11) Uani 1 d .
N2 N 0.9024(5) 0.1617(3) 0.3558(2) 0.0270(12) Uani 1 d .
N3 N 1.0199(4) 0.3405(3) 0.0187(2) 0.0273(12) Uani 1 d .
N4 N 0.8282(5) 0.1403(3) -0.0285(2) 0.0274(11) Uani 1 d .
C1 C 0.6402(5) 0.1764(3) 0.2410(3) 0.0225(13) Uani 1 d .
C2 C 0.6046(6) 0.2522(4) 0.2374(3) 0.0309(15) Uani 1 d .
H2 H 0.6678 0.2876 0.2291 0.038(6) Uiso 1 calc R
C3 C 0.4779(6) 0.2765(4) 0.2456(3) 0.0384(16) Uani 1 d .
H3 H 0.4575 0.3276 0.2444 0.038(6) Uiso 1 calc R
C4 C 0.3820(6) 0.2239(4) 0.2558(3) 0.0436(19) Uani 1 d .
H4 H 0.2957 0.2392 0.2603 0.038(6) Uiso 1 calc R
C5 C 0.4157(6) 0.1488(4) 0.2591(3) 0.0385(17) Uani 1 d .
H5 H 0.3511 0.1136 0.2660 0.038(6) Uiso 1 calc R
C6 C 0.5450(6) 0.1239(4) 0.2523(3) 0.0283(14) Uani 1 d .
C7 C 0.5783(6) 0.0412(4) 0.2585(3) 0.0359(17) Uani 1 d .
H7A H 0.6068 0.0287 0.3054 0.025(7) Uiso 1 calc R
H7B H 0.4980 0.0121 0.2419 0.025(7) Uiso 1 calc R
C8 C 0.6285(6) 0.0123(4) 0.1496(3) 0.0374(16) Uani 1 d .
H8A H 0.5655 -0.0287 0.1439 0.047(5) Uiso 1 calc R
H8B H 0.6992 0.0023 0.1244 0.047(5) Uiso 1 calc R
H8C H 0.5831 0.0580 0.1337 0.047(5) Uiso 1 calc R
C9 C 0.7452(6) -0.0529(3) 0.2447(3) 0.0351(15) Uani 1 d .
H9A H 0.6753 -0.0902 0.2411 0.047(5) Uiso 1 calc R
H9B H 0.7876 -0.0483 0.2907 0.047(5) Uiso 1 calc R
H9C H 0.8109 -0.0678 0.2181 0.047(5) Uiso 1 calc R
C10 C 1.0117(5) 0.0746(3) 0.2591(3) 0.0226(13) Uani 1 d .
C11 C 1.0526(5) 0.0204(3) 0.2171(3) 0.0278(14) Uani 1 d .
H11 H 1.0073 0.0158 0.1732 0.038(6) Uiso 1 calc R
C12 C 1.1603(6) -0.0269(4) 0.2400(3) 0.0329(15) Uani 1 d .
H12 H 1.1885 -0.0621 0.2114 0.038(6) Uiso 1 calc R
C13 C 1.2248(6) -0.0211(4) 0.3051(3) 0.0334(15) Uani 1 d .
H13 H 1.2951 -0.0537 0.3212 0.038(6) Uiso 1 calc R
C14 C 1.1857(5) 0.0330(4) 0.3471(3) 0.0330(15) Uani 1 d .
H14 H 1.2300 0.0365 0.3912 0.038(6) Uiso 1 calc R
C15 C 1.0807(5) 0.0823(4) 0.3238(3) 0.0274(14) Uani 1 d .
C16 C 1.0483(5) 0.1483(4) 0.3655(3) 0.0300(14) Uani 1 d .
H16A H 1.0817 0.1383 0.4125 0.025(7) Uiso 1 calc R
H16B H 1.0932 0.1930 0.3528 0.025(7) Uiso 1 calc R
C17 C 0.8740(6) 0.2362(4) 0.3815(3) 0.0400(17) Uani 1 d .
H17A H 0.7787 0.2452 0.3726 0.047(5) Uiso 1 calc R
H17B H 0.9191 0.2741 0.3598 0.047(5) Uiso 1 calc R
H17C H 0.9056 0.2379 0.4290 0.047(5) Uiso 1 calc R
C18 C 0.8361(6) 0.1042(4) 0.3892(3) 0.0337(16) Uani 1 d .
H18A H 0.8762 0.1022 0.4357 0.047(5) Uiso 1 calc R
H18B H 0.8461 0.0562 0.3688 0.047(5) Uiso 1 calc R
H18C H 0.7421 0.1160 0.3853 0.047(5) Uiso 1 calc R
C19 C 0.7709(5) 0.2967(3) 0.0636(2) 0.0220(12) Uani 1 d .
C20 C 0.6408(5) 0.2787(4) 0.0707(3) 0.0288(14) Uani 1 d .
H20 H 0.6186 0.2287 0.0769 0.038(6) Uiso 1 calc R
C21 C 0.5421(6) 0.3338(4) 0.0687(3) 0.0356(16) Uani 1 d .
H21 H 0.4550 0.3212 0.0741 0.038(6) Uiso 1 calc R
C22 C 0.5757(6) 0.4069(4) 0.0587(3) 0.0376(17) Uani 1 d .
H22 H 0.5104 0.4442 0.0569 0.038(6) Uiso 1 calc R
C23 C 0.7048(6) 0.4263(4) 0.0512(3) 0.0349(16) Uani 1 d .
H23 H 0.7260 0.4762 0.0440 0.038(6) Uiso 1 calc R
C24 C 0.8030(5) 0.3710(3) 0.0543(3) 0.0254(14) Uani 1 d .
C25 C 0.9492(5) 0.3941(3) 0.0557(3) 0.0292(14) Uani 1 d .
H25A H 0.9517 0.4438 0.0360 0.014(7) Uiso 1 calc R
H25B H 0.9951 0.3969 0.1018 0.014(7) Uiso 1 calc R
C26 C 0.9780(6) 0.3497(4) -0.0534(3) 0.0395(16) Uani 1 d .
H26A H 1.0046 0.3986 -0.0666 0.033(5) Uiso 1 calc R
H26B H 0.8819 0.3448 -0.0646 0.033(5) Uiso 1 calc R
H26C H 1.0201 0.3117 -0.0765 0.033(5) Uiso 1 calc R
C27 C 1.1653(5) 0.3497(4) 0.0376(3) 0.0364(16) Uani 1 d .
H27A H 1.2103 0.3165 0.0113 0.033(5) Uiso 1 calc R
H27B H 1.1920 0.3380 0.0842 0.033(5) Uiso 1 calc R
H27C H 1.1894 0.4008 0.0297 0.033(5) Uiso 1 calc R
C28 C 1.0901(5) 0.1654(3) 0.0420(3) 0.0240(13) Uani 1 d .
C29 C 1.2171(6) 0.1631(4) 0.0814(3) 0.0323(15) Uani 1 d .
H29 H 1.2283 0.1776 0.1261 0.038(6) Uiso 1 calc R
C30 C 1.3275(6) 0.1392(4) 0.0542(3) 0.0409(17) Uani 1 d .
H30 H 1.4123 0.1374 0.0808 0.038(6) Uiso 1 calc R
C31 C 1.3116(6) 0.1181(4) -0.0121(4) 0.0426(18) Uani 1 d .
H31 H 1.3858 0.1026 -0.0304 0.038(6) Uiso 1 calc R
C32 C 1.1866(6) 0.1199(4) -0.0511(3) 0.0370(17) Uani 1 d .
H32 H 1.1761 0.1053 -0.0958 0.038(6) Uiso 1 calc R
C33 C 1.0749(5) 0.1435(4) -0.0245(3) 0.0273(13) Uani 1 d .
C34 C 0.9367(5) 0.1485(4) -0.0673(3) 0.0338(15) Uani 1 d .
H34A H 0.9277 0.1967 -0.0901 0.014(7) Uiso 1 calc R
H34B H 0.9281 0.1093 -0.1012 0.014(7) Uiso 1 calc R
C35 C 0.8118(6) 0.0616(4) -0.0104(3) 0.0392(17) Uani 1 d .
H35A H 0.7965 0.0313 -0.0502 0.033(5) Uiso 1 calc R
H35B H 0.7363 0.0572 0.0126 0.033(5) Uiso 1 calc R
H35C H 0.8919 0.0447 0.0185 0.033(5) Uiso 1 calc R
C36 C 0.7011(6) 0.1681(5) -0.0664(3) 0.051(2) Uani 1 d .
H36A H 0.7102 0.2204 -0.0767 0.033(5) Uiso 1 calc R
H36B H 0.6309 0.1622 -0.0402 0.033(5) Uiso 1 calc R
H36C H 0.6787 0.1400 -0.1073 0.033(5) Uiso 1 calc R
C100 C 1.0129(5) 0.2857(4) 0.2152(3) 0.0280(14) Uani 1 d .

loop_
_atom_site_aniso_label
_atom_site_aniso_U_11
_atom_site_aniso_U_22
_atom_site_aniso_U_33
_atom_site_aniso_U_23
_atom_site_aniso_U_13
_atom_site_aniso_U_12
Sn1 0.0237(2) 0.0226(2) 0.0230(2) 0.00077(18) 0.00643(15) 0.00115(18)
Sn2 0.0197(2) 0.0264(3) 0.02188(19) 0.00104(18) 0.00360(15) 0.00148(18)
O1 0.029(2) 0.030(3) 0.0212(19) -0.0037(18) 0.0040(16) -0.0013(18)
O2 0.034(2) 0.025(3) 0.037(2) -0.0079(19) 0.0193(19) -0.0064(19)
O3 0.022(2) 0.046(3) 0.025(2) -0.0065(19) 0.0040(17) -0.0027(19)
O4 0.051(3) 0.063(4) 0.062(3) -0.035(3) 0.028(3) -0.029(3)
N1 0.028(3) 0.023(3) 0.032(3) 0.000(2) 0.007(2) 0.000(2)
N2 0.033(3) 0.028(3) 0.021(2) -0.005(2) 0.008(2) 0.000(2)
N3 0.022(2) 0.035(3) 0.026(3) -0.003(2) 0.007(2) -0.004(2)
N4 0.032(3) 0.023(3) 0.025(2) 0.000(2) -0.002(2) 0.000(2)
C1 0.024(3) 0.021(4) 0.022(3) 0.000(3) 0.000(2) 0.006(2)
C2 0.033(3) 0.024(4) 0.036(4) 0.001(3) 0.007(3) 0.000(3)
C3 0.035(4) 0.037(5) 0.042(4) -0.003(3) 0.004(3) 0.018(3)
C4 0.026(3) 0.063(6) 0.043(4) -0.017(4) 0.008(3) 0.011(4)
C5 0.029(3) 0.053(5) 0.034(3) -0.005(3) 0.007(3) -0.002(3)
C6 0.025(3) 0.033(4) 0.027(3) 0.000(3) 0.006(3) 0.002(3)
C7 0.026(3) 0.054(5) 0.030(3) -0.001(3) 0.012(3) -0.008(3)
C8 0.044(4) 0.032(4) 0.036(4) -0.007(3) 0.007(3) -0.004(3)
C9 0.039(4) 0.023(4) 0.042(4) 0.004(3) 0.007(3) 0.004(3)
C10 0.026(3) 0.019(3) 0.024(3) 0.006(3) 0.007(2) -0.001(2)
C11 0.026(3) 0.027(4) 0.031(3) 0.003(3) 0.007(3) 0.002(3)
C12 0.035(4) 0.027(4) 0.038(4) -0.006(3) 0.008(3) 0.003(3)
C13 0.020(3) 0.036(4) 0.044(4) 0.006(3) 0.003(3) 0.003(3)
C14 0.025(3) 0.044(5) 0.028(3) 0.011(3) 0.000(3) -0.004(3)
C15 0.025(3) 0.033(4) 0.025(3) 0.009(3) 0.007(2) 0.003(3)
C16 0.029(3) 0.041(4) 0.019(3) -0.006(3) 0.001(2) -0.011(3)
C17 0.048(4) 0.039(5) 0.034(4) -0.014(3) 0.010(3) 0.005(3)
C18 0.037(4) 0.042(5) 0.024(3) 0.001(3) 0.012(3) -0.008(3)
C19 0.021(3) 0.024(4) 0.022(3) -0.002(3) 0.006(2) -0.001(3)
C20 0.020(3) 0.032(4) 0.034(3) 0.003(3) 0.006(2) 0.000(3)
C21 0.021(3) 0.054(5) 0.032(3) 0.003(3) 0.004(3) 0.004(3)
C22 0.033(4) 0.046(5) 0.034(4) -0.002(3) 0.005(3) 0.012(3)
C23 0.042(4) 0.034(4) 0.031(3) -0.002(3) 0.011(3) 0.013(3)
C24 0.028(3) 0.028(4) 0.021(3) -0.003(3) 0.007(2) -0.002(3)
C25 0.033(3) 0.020(4) 0.038(3) -0.004(3) 0.016(3) -0.010(3)
C26 0.035(4) 0.042(5) 0.043(4) 0.007(3) 0.010(3) 0.004(3)
C27 0.031(3) 0.040(5) 0.041(4) 0.003(3) 0.013(3) -0.003(3)
C28 0.020(3) 0.019(3) 0.033(3) 0.002(3) 0.005(2) 0.005(2)
C29 0.029(3) 0.033(4) 0.034(3) 0.002(3) 0.004(3) 0.004(3)
C30 0.020(3) 0.036(5) 0.066(5) 0.003(4) 0.008(3) 0.004(3)
C31 0.035(4) 0.032(4) 0.069(5) -0.002(4) 0.033(4) 0.003(3)
C32 0.047(4) 0.031(4) 0.041(4) -0.006(3) 0.028(3) 0.001(3)
C33 0.029(3) 0.031(4) 0.023(3) -0.003(3) 0.006(2) -0.002(3)
C34 0.035(3) 0.035(4) 0.032(3) 0.001(3) 0.010(3) 0.002(3)
C35 0.046(4) 0.037(5) 0.036(4) -0.007(3) 0.011(3) -0.012(3)
C36 0.043(4) 0.059(6) 0.046(4) -0.007(4) -0.010(3) 0.015(4)
C100 0.026(3) 0.029(4) 0.030(3) -0.001(3) 0.009(3) -0.002(3)

loop_
_atom_type_symbol
_atom_type_description
_atom_type_scat_dispersion_real
_atom_type_scat_dispersion_imag
_atom_type_scat_source
C C 0.0033 0.0016 'International Tables Vol C Tables 4.2.6.8 and 6.1.1.4'
H H 0.0000 0.0000 'International Tables Vol C Tables 4.2.6.8 and 6.1.1.4'
N N 0.0061 0.0033 'International Tables Vol C Tables 4.2.6.8 and 6.1.1.4'
O O 0.0106 0.0060 'International Tables Vol C Tables 4.2.6.8 and 6.1.1.4'
Sn Sn -0.6537 1.4246 'International Tables Vol C Tables 4.2.6.8 and 6.1.1.4'

loop_
_geom_angle_atom_site_label_1
_geom_angle_atom_site_label_2
_geom_angle_atom_site_label_3
_geom_angle
O1 Sn1 O2 96.15(15)
O1 Sn1 C1 106.96(17)
O2 Sn1 C1 93.11(19)
O1 Sn1 C10 98.63(17)
O2 Sn1 C10 104.02(18)
C1 Sn1 C10 147.4(2)
O1 Sn2 O3 99.27(15)
O1 Sn2 C28 112.84(19)
O3 Sn2 C28 90.82(18)
O1 Sn2 C19 100.71(18)
O3 Sn2 C19 97.87(18)
C28 Sn2 C19 143.5(2)
O1 Sn2 N4 88.14(15)
O3 Sn2 N4 164.23(14)
C28 Sn2 N4 73.45(18)
C19 Sn2 N4 94.36(17)
Sn2 O1 Sn1 121.29(19)
C100 O2 Sn1 132.5(4)
C100 O3 Sn2 127.0(3)
C8 N1 C9 108.0(5)
C8 N1 C7 109.3(4)
C9 N1 C7 109.8(4)
C18 N2 C17 109.6(4)
C18 N2 C16 110.7(5)
C17 N2 C16 110.5(5)
C26 N3 C27 110.8(4)
C26 N3 C25 110.9(5)
C27 N3 C25 110.3(5)
C34 N4 C35 110.9(5)
C34 N4 C36 110.6(5)
C35 N4 C36 109.2(5)
C34 N4 Sn2 102.3(3)
C35 N4 Sn2 107.0(3)
C36 N4 Sn2 116.6(4)
C6 C1 C2 118.7(5)
C6 C1 Sn1 121.5(4)
C2 C1 Sn1 119.8(4)
C3 C2 C1 122.0(6)
C2 C3 C4 119.3(6)
C5 C4 C3 119.3(6)
C4 C5 C6 121.7(6)
C1 C6 C5 119.0(6)
C1 C6 C7 121.3(5)
C5 C6 C7 119.7(6)
N1 C7 C6 112.0(5)
C15 C10 C11 119.6(5)
C15 C10 Sn1 119.4(4)
C11 C10 Sn1 121.0(4)
C12 C11 C10 120.6(5)
C13 C12 C11 119.5(6)
C12 C13 C14 120.3(6)
C13 C14 C15 120.6(6)
C10 C15 C14 119.3(6)
C10 C15 C16 118.9(5)
C14 C15 C16 121.6(5)
N2 C16 C15 111.0(4)
C20 C19 C24 119.0(5)
C20 C19 Sn2 118.6(4)
C24 C19 Sn2 122.0(4)
C19 C20 C21 121.3(6)
C22 C21 C20 118.7(6)
C21 C22 C23 121.1(6)
C22 C23 C24 119.8(6)
C19 C24 C23 120.1(5)
C19 C24 C25 120.2(5)
C23 C24 C25 119.3(6)
N3 C25 C24 111.6(5)
C33 C28 C29 119.3(5)
C33 C28 Sn2 119.1(4)
C29 C28 Sn2 121.4(4)
C28 C29 C30 120.1(6)
C31 C30 C29 120.2(6)
C32 C31 C30 119.9(5)
C31 C32 C33 120.5(6)
C28 C33 C32 119.9(5)
C28 C33 C34 118.7(5)
C32 C33 C34 121.3(5)
N4 C34 C33 112.7(4)
O4 C100 O2 121.4(5)
O4 C100 O3 122.1(5)
O2 C100 O3 116.5(6)

loop_
_geom_bond_atom_site_label_1
_geom_bond_atom_site_label_2
_geom_bond_distance
Sn1 O1 1.988(3)
Sn1 O2 2.079(4)
Sn1 C1 2.138(5)
Sn1 C10 2.150(5)
Sn2 O1 1.966(4)
Sn2 O3 2.080(4)
Sn2 C28 2.128(5)
Sn2 C19 2.144(5)
Sn2 N4 2.544(4)
O2 C100 1.311(6)
O3 C100 1.323(6)
O4 C100 1.214(7)
N1 C8 1.464(7)
N1 C9 1.477(7)
N1 C7 1.482(6)
N2 C18 1.450(7)
N2 C17 1.467(7)
N2 C16 1.469(7)
N3 C26 1.459(7)
N3 C27 1.459(7)
N3 C25 1.467(7)
N4 C34 1.459(6)
N4 C35 1.461(8)
N4 C36 1.462(7)
C1 C6 1.386(8)
C1 C2 1.391(8)
C2 C3 1.384(7)
C3 C4 1.385(9)
C4 C5 1.374(9)
C5 C6 1.405(7)
C6 C7 1.508(8)
C10 C15 1.382(7)
C10 C11 1.394(8)
C11 C12 1.387(8)
C12 C13 1.372(8)
C13 C14 1.383(8)
C14 C15 1.391(8)
C15 C16 1.512(8)
C19 C20 1.381(7)
C19 C24 1.379(8)
C20 C21 1.391(8)
C21 C22 1.364(9)
C22 C23 1.379(8)
C23 C24 1.388(8)
C24 C25 1.524(7)
C28 C33 1.384(7)
C28 C29 1.388(7)
C29 C30 1.389(7)
C30 C31 1.377(9)
C31 C32 1.368(9)
C32 C33 1.393(7)
C33 C34 1.513(8)
